data_7059944
loop_
_publ_author_name
'Wang, Hui-Sheng'
'Chen, Yong'
'Hu, Zhao-Bo'
'Zhang, Ke'
'Zhang, Zaichao'
'Song, You'
'Pan, Zhi-Quan'

_publ_section_title
;
 Modulating the structural topologies and magnetic relaxation behaviour of
 the Mn--Dy compounds by using different auxiliary organic ligands
;
_journal_issue 38
_journal_name_full 'New Journal of Chemistry'
_journal_page_first 16302
_journal_page_last 16310
_journal_paper_doi 10.1039/D0NJ03838E
_journal_volume 44
_journal_year 2020
_chemical_formula_sum 'C62 H61 Cl2 Dy Mn4 N8 O17'
_chemical_formula_weight 1643.34
_space_group_crystal_system monoclinic
_space_group_IT_number 15
_space_group_name_Hall '-C 2yc'
_space_group_name_H-M_alt 'C 1 2/c 1'
_atom_sites_solution_hydrogens mixed
_audit_creation_method SHELXL-2014/7
_audit_update_record
;
2020-05-19 deposited with the CCDC.	2020-08-25 downloaded from the CCDC.
;
_cell_angle_alpha 90
_cell_angle_beta 100.298(2)
_cell_angle_gamma 90
_cell_formula_units_Z 8
_cell_length_a 25.1051(11)
_cell_length_b 26.7821(9)
_cell_length_c 22.7889(10)
_cell_measurement_reflns_used 9972
_cell_measurement_temperature 173(2)
_cell_measurement_theta_max 25.3726
_cell_measurement_theta_min 3.0674
_cell_volume 15075.7(11)
_computing_cell_refinement 'Bruker SMART'
_computing_data_collection 'Bruker SMART'
_computing_data_reduction 'Bruker SAINT'
_computing_molecular_graphics 'Bruker SHELXTL'
_computing_publication_material 'Bruker SHELXTL'
_computing_structure_refinement 'SHELXL-2014/7 (Sheldrick, 2014)'
_computing_structure_solution 'SHELXS-97 (Sheldrick, 1990)'
_diffrn_ambient_temperature 173(2)
_diffrn_measured_fraction_theta_full 0.983
_diffrn_measured_fraction_theta_max 0.983
_diffrn_measurement_device_type 'PHOTON 100 CMOS detector'
_diffrn_measurement_method 'omega scan'
_diffrn_radiation_type MoK\a
_diffrn_radiation_wavelength 0.71073
_diffrn_reflns_av_R_equivalents 0.0930
_diffrn_reflns_av_unetI/netI 0.0704
_diffrn_reflns_Laue_measured_fraction_full 0.983
_diffrn_reflns_Laue_measured_fraction_max 0.983
_diffrn_reflns_limit_h_max 26
_diffrn_reflns_limit_h_min -29
_diffrn_reflns_limit_k_max 31
_diffrn_reflns_limit_k_min -31
_diffrn_reflns_limit_l_max 27
_diffrn_reflns_limit_l_min -27
_diffrn_reflns_number 75457
_diffrn_reflns_point_group_measured_fraction_full 0.983
_diffrn_reflns_point_group_measured_fraction_max 0.983
_diffrn_reflns_theta_full 25.000
_diffrn_reflns_theta_max 25.000
_diffrn_reflns_theta_min 2.886
_diffrn_source 'fine-focus sealed tube'
_exptl_absorpt_coefficient_mu 1.767
_exptl_absorpt_correction_T_max 0.7452
_exptl_absorpt_correction_T_min 0.5757
_exptl_absorpt_correction_type multi-scan
_exptl_absorpt_process_details 'SADABS (Bruker, 2014)'
_exptl_crystal_colour brown
_exptl_crystal_density_diffrn 1.448
_exptl_crystal_description needle
_exptl_crystal_F_000 6600
_exptl_crystal_size_max 0.32
_exptl_crystal_size_mid 0.08
_exptl_crystal_size_min 0.07
_refine_diff_density_max 3.449
_refine_diff_density_min -3.550
_refine_diff_density_rms 0.229
_refine_ls_extinction_method none
_refine_ls_goodness_of_fit_ref 1.097
_refine_ls_hydrogen_treatment constr
_refine_ls_matrix_type full
_refine_ls_number_parameters 817
_refine_ls_number_reflns 13053
_refine_ls_number_restraints 54
_refine_ls_restrained_S_all 1.096
_refine_ls_R_factor_all 0.1341
_refine_ls_R_factor_gt 0.0952
_refine_ls_shift/su_max 0.001
_refine_ls_shift/su_mean 0.000
_refine_ls_structure_factor_coef Fsqd
_refine_ls_weighting_details 'w=1/[\s^2^(Fo^2^)+(0.0008P)^2^+1163.2860P] where P=(Fo^2^+2Fc^2^)/3'
_refine_ls_weighting_scheme calc
_refine_ls_wR_factor_gt 0.2016
_refine_ls_wR_factor_ref 0.2157
_reflns_Friedel_coverage 0.000
_reflns_number_gt 9604
_reflns_number_total 13053
_reflns_threshold_expression 'I > 2\s(I)'
_cod_data_source_file d0nj03838e2.cif
_cod_data_source_block complex_1
_cod_depositor_comments 'Adding full bibliography for 7059943--7059944.cif.'
_cod_original_sg_symbol_H-M 'C 2/c'
_cod_database_code 7059944
_shelx_shelxl_version_number 2014/7
_shelx_space_group_comment
;
The symmetry employed for this shelxl refinement is uniquely defined
by the following loop, which should always be used as a source of
symmetry information in preference to the above space-group names.
They are only intended as comments.
;

loop_
_space_group_symop_operation_xyz
'x, y, z'
'-x, y, -z+1/2'
'x+1/2, y+1/2, z'
'-x+1/2, y+1/2, -z+1/2'
'-x, -y, -z'
'x, -y, z-1/2'
'-x+1/2, -y+1/2, -z'
'x+1/2, -y+1/2, z-1/2'

loop_
_atom_site_label
_atom_site_type_symbol
_atom_site_fract_x
_atom_site_fract_y
_atom_site_fract_z
_atom_site_U_iso_or_equiv
_atom_site_adp_type
_atom_site_occupancy
_atom_site_site_symmetry_order
_atom_site_calc_flag
_atom_site_refinement_flags_posn
_atom_site_refinement_flags_adp
_atom_site_refinement_flags_occupancy
_atom_site_disorder_assembly
_atom_site_disorder_group
C1 C 0.0865(6) 0.3028(5) 0.4546(6) 0.030(3) Uani 1 1 d . . . . .
C2 C 0.0335(6) 0.3156(6) 0.4640(6) 0.039(4) Uani 1 1 d . . . . .
H2 H 0.0209 0.3489 0.4574 0.047 Uiso 1 1 calc R U . . .
C3 C 0.0007(6) 0.2800(6) 0.4824(7) 0.043(4) Uani 1 1 d . . . . .
H3 H -0.0350 0.2885 0.4875 0.051 Uiso 1 1 calc R U . . .
C4 C 0.0198(6) 0.2311(6) 0.4938(6) 0.044(4) Uani 1 1 d . . . . .
H4 H -0.0031 0.2066 0.5063 0.053 Uiso 1 1 calc R U . . .
C5 C 0.0710(6) 0.2184(5) 0.4870(6) 0.037(3) Uani 1 1 d . . . . .
H5 H 0.0839 0.1856 0.4970 0.044 Uiso 1 1 calc R U . . .
C6 C 0.1048(5) 0.2529(5) 0.4655(6) 0.025(3) Uani 1 1 d . . . . .
C7 C 0.1549(5) 0.2353(5) 0.4524(5) 0.025(3) Uani 1 1 d . . . . .
H7 H 0.1663 0.2028 0.4662 0.031 Uiso 1 1 calc R U . . .
C8 C 0.2345(5) 0.2366(5) 0.4038(6) 0.031(3) Uani 1 1 d . . . . .
H8 H 0.2565 0.2184 0.4381 0.037 Uiso 1 1 calc R U . . .
C9 C 0.2681(5) 0.2791(5) 0.3840(6) 0.025(3) Uani 1 1 d . . . . .
H9A H 0.2930 0.2928 0.4189 0.030 Uiso 1 1 calc R U . . .
H9B H 0.2901 0.2663 0.3552 0.030 Uiso 1 1 calc R U . . .
C10 C 0.2145(5) 0.2000(5) 0.3532(6) 0.031(3) Uani 1 1 d . . . . .
H10A H 0.1893 0.1756 0.3663 0.037 Uiso 1 1 calc R U . . .
H10B H 0.1946 0.2183 0.3184 0.037 Uiso 1 1 calc R U . . .
C11 C 0.0891(5) 0.2657(5) 0.2914(7) 0.034(3) Uani 1 1 d . . . . .
H11 H 0.0943 0.2380 0.3178 0.041 Uiso 1 1 calc R U . . .
C12 C 0.0597(6) 0.2585(5) 0.2351(7) 0.037(3) Uani 1 1 d . . . . .
H12 H 0.0450 0.2266 0.2231 0.045 Uiso 1 1 calc R U . . .
C13 C 0.0520(6) 0.2982(6) 0.1967(7) 0.048(4) Uani 1 1 d . . . . .
H13 H 0.0321 0.2944 0.1574 0.058 Uiso 1 1 calc R U . . .
C14 C 0.0738(5) 0.3442(5) 0.2161(5) 0.0236(11) Uani 1 1 d . . . . .
H14 H 0.0685 0.3725 0.1907 0.028 Uiso 1 1 calc R U . . .
C15 C 0.1036(5) 0.3480(5) 0.2739(5) 0.0236(11) Uani 1 1 d . U . . .
C16 C 0.1324(4) 0.3971(4) 0.2949(5) 0.014(2) Uani 1 1 d . U . . .
C17 C 0.0937(5) 0.4409(4) 0.2992(5) 0.025(3) Uani 1 1 d . . . . .
C18 C 0.0503(5) 0.4369(5) 0.3282(5) 0.0236(11) Uani 1 1 d . . . . .
H18 H 0.0407 0.4053 0.3422 0.028 Uiso 1 1 calc R U . . .
C19 C 0.0209(5) 0.4786(5) 0.3368(5) 0.0236(11) Uani 1 1 d . U . . .
H19 H -0.0088 0.4770 0.3574 0.028 Uiso 1 1 calc R U . . .
C20 C 0.0367(5) 0.5237(6) 0.3138(6) 0.036(3) Uani 1 1 d . U . . .
H20 H 0.0180 0.5536 0.3197 0.043 Uiso 1 1 calc R U . . .
C21 C 0.0784(5) 0.5251(5) 0.2834(6) 0.030(3) Uani 1 1 d . . . . .
H21 H 0.0874 0.5560 0.2672 0.036 Uiso 1 1 calc R U . . .
C22 C 0.1166(5) 0.4943(5) 0.1013(5) 0.027(3) Uani 1 1 d . . . . .
C23 C 0.0816(5) 0.4778(6) 0.0508(6) 0.035(3) Uani 1 1 d . . . . .
H23 H 0.0620 0.4477 0.0525 0.042 Uiso 1 1 calc R U . . .
C24 C 0.0747(6) 0.5044(6) -0.0020(6) 0.040(4) Uani 1 1 d . . . . .
H24 H 0.0492 0.4936 -0.0355 0.048 Uiso 1 1 calc R U . . .
C25 C 0.1054(6) 0.5474(6) -0.0061(6) 0.036(3) Uani 1 1 d . . . . .
H25 H 0.1018 0.5649 -0.0428 0.043 Uiso 1 1 calc R U . . .
C26 C 0.1405(6) 0.5641(5) 0.0423(6) 0.037(3) Uani 1 1 d . . . . .
H26 H 0.1605 0.5938 0.0390 0.044 Uiso 1 1 calc R U . . .
C27 C 0.1479(5) 0.5382(5) 0.0977(6) 0.024(3) Uani 1 1 d . . . . .
C28 C 0.1854(5) 0.5591(5) 0.1467(6) 0.027(3) Uani 1 1 d . . . . .
H28 H 0.2027 0.5896 0.1404 0.033 Uiso 1 1 calc R U . . .
C29 C 0.2372(5) 0.5624(5) 0.2471(5) 0.026(3) Uani 1 1 d . . . . .
H29 H 0.2615 0.5852 0.2293 0.032 Uiso 1 1 calc R U . . .
C30 C 0.2701(5) 0.5192(5) 0.2795(6) 0.025(3) Uani 1 1 d . . . . .
H30A H 0.2976 0.5076 0.2564 0.030 Uiso 1 1 calc R U . . .
H30B H 0.2889 0.5301 0.3194 0.030 Uiso 1 1 calc R U . . .
C31 C 0.2062(6) 0.5921(5) 0.2874(6) 0.035(3) Uani 1 1 d . . . . .
H31A H 0.1793 0.6143 0.2632 0.043 Uiso 1 1 calc R U . . .
H31B H 0.1867 0.5691 0.3103 0.043 Uiso 1 1 calc R U . . .
C32 C 0.3906(4) 0.3942(4) 0.1316(5) 0.021(3) Uani 1 1 d . . . . .
C33 C 0.4298(4) 0.4241(5) 0.1114(5) 0.021(3) Uani 1 1 d . . . . .
H33 H 0.4442 0.4522 0.1344 0.026 Uiso 1 1 calc R U . . .
C34 C 0.4480(6) 0.4136(5) 0.0586(6) 0.034(3) Uani 1 1 d . . . . .
H34 H 0.4755 0.4336 0.0471 0.040 Uiso 1 1 calc R U . . .
C35 C 0.4267(5) 0.3746(5) 0.0230(6) 0.029(3) Uani 1 1 d . . . . .
H35 H 0.4387 0.3683 -0.0135 0.035 Uiso 1 1 calc R U . . .
C36 C 0.3877(5) 0.3447(5) 0.0408(6) 0.030(3) Uani 1 1 d . . . . .
H36 H 0.3729 0.3176 0.0161 0.036 Uiso 1 1 calc R U . . .
C37 C 0.3696(5) 0.3536(5) 0.0949(5) 0.026(3) Uani 1 1 d . . . . .
C38 C 0.3285(5) 0.3199(5) 0.1105(5) 0.027(3) Uani 1 1 d . . . . .
H38 H 0.3154 0.2939 0.0834 0.032 Uiso 1 1 calc R U . . .
C39 C 0.2672(5) 0.2876(4) 0.1720(5) 0.021(3) Uani 1 1 d . . . . .
H39 H 0.2450 0.2749 0.1341 0.026 Uiso 1 1 calc R U . . .
C40 C 0.2321(5) 0.3156(5) 0.2085(5) 0.025(3) Uani 1 1 d . U . . .
H40A H 0.2059 0.3371 0.1823 0.030 Uiso 1 1 calc R U . . .
H40B H 0.2117 0.2918 0.2293 0.030 Uiso 1 1 calc R U . . .
C41 C 0.2980(6) 0.2441(5) 0.2084(7) 0.036(3) Uani 1 1 d . . . . .
H41A H 0.3220 0.2272 0.1845 0.044 Uiso 1 1 calc R U . . .
H41B H 0.3207 0.2572 0.2452 0.044 Uiso 1 1 calc R U . . .
C42 C 0.4229(5) 0.2979(5) 0.2687(6) 0.033(3) Uani 1 1 d . . . . .
H42 H 0.4136 0.2819 0.2311 0.040 Uiso 1 1 calc R U . . .
C43 C 0.4671(5) 0.2807(5) 0.3087(6) 0.027(3) Uani 1 1 d . U . . .
H43 H 0.4882 0.2536 0.2986 0.033 Uiso 1 1 calc R U . . .
C44 C 0.4800(5) 0.3037(5) 0.3636(6) 0.028(3) Uani 1 1 d . U . . .
H44 H 0.5104 0.2931 0.3918 0.034 Uiso 1 1 calc R U . . .
C45 C 0.4477(5) 0.3427(5) 0.3767(6) 0.027(3) Uani 1 1 d . . . . .
H45 H 0.4556 0.3585 0.4145 0.032 Uiso 1 1 calc R U . . .
C46 C 0.4033(5) 0.3588(5) 0.3345(5) 0.0236(11) Uani 1 1 d . . . . .
C47 C 0.3677(5) 0.4013(5) 0.3456(5) 0.0236(11) Uani 1 1 d . U . . .
C48 C 0.4001(5) 0.4482(4) 0.3677(5) 0.018(2) Uani 1 1 d . U . . .
C49 C 0.4338(5) 0.4710(5) 0.3344(5) 0.028(3) Uani 1 1 d . . . . .
H49 H 0.4377 0.4578 0.2967 0.033 Uiso 1 1 calc R U . . .
C50 C 0.4623(5) 0.5137(5) 0.3567(6) 0.032(3) Uani 1 1 d . . . . .
H50 H 0.4859 0.5301 0.3347 0.038 Uiso 1 1 calc R U . . .
C51 C 0.4552(6) 0.5314(5) 0.4117(6) 0.037(3) Uani 1 1 d . . . . .
H51 H 0.4748 0.5597 0.4290 0.045 Uiso 1 1 calc R U . . .
C52 C 0.4199(5) 0.5078(5) 0.4408(7) 0.036(3) Uani 1 1 d . . . . .
H52 H 0.4144 0.5215 0.4777 0.044 Uiso 1 1 calc R U . . .
C53 C 0.3865(5) 0.4085(4) 0.5778(5) 0.021(3) Uani 1 1 d . . . . .
C54 C 0.4257(6) 0.3809(6) 0.6156(7) 0.040(4) Uani 1 1 d . . . . .
H54 H 0.4465 0.3567 0.5993 0.048 Uiso 1 1 calc R U . . .
C55 C 0.4345(7) 0.3886(6) 0.6769(6) 0.046(4) Uani 1 1 d . . . . .
H55 H 0.4608 0.3689 0.7018 0.055 Uiso 1 1 calc R U . . .
C56 C 0.4062(7) 0.4238(6) 0.7023(7) 0.052(4) Uani 1 1 d . . . . .
H56 H 0.4123 0.4279 0.7444 0.063 Uiso 1 1 calc R U . . .
C57 C 0.3692(6) 0.4529(6) 0.6669(6) 0.039(4) Uani 1 1 d . . . . .
H57 H 0.3505 0.4782 0.6843 0.047 Uiso 1 1 calc R U . . .
C58 C 0.3583(5) 0.4459(5) 0.6035(6) 0.027(3) Uani 1 1 d . . . . .
C59 C 0.3190(5) 0.4782(5) 0.5697(6) 0.028(3) Uani 1 1 d . . . . .
H59 H 0.3031 0.5031 0.5908 0.034 Uiso 1 1 calc R U . . .
C60 C 0.2618(6) 0.5120(5) 0.4834(6) 0.029(3) Uani 1 1 d . . . . .
H60 H 0.2366 0.5203 0.5114 0.035 Uiso 1 1 calc R U . . .
C61 C 0.2307(5) 0.4834(5) 0.4296(6) 0.029(3) Uani 1 1 d . . . . .
H61A H 0.2044 0.4602 0.4425 0.034 Uiso 1 1 calc R U . . .
H61B H 0.2108 0.5070 0.4002 0.034 Uiso 1 1 calc R U . . .
C62 C 0.2885(6) 0.5587(5) 0.4673(6) 0.037(3) Uani 1 1 d . . . . .
H62A H 0.3102 0.5736 0.5036 0.044 Uiso 1 1 calc R U . . .
H62B H 0.3134 0.5504 0.4395 0.044 Uiso 1 1 calc R U . . .
Cl1 Cl 0.24861(12) 0.36544(11) 0.48300(13) 0.0265(7) Uani 1 1 d . . . . .
Cl2 Cl 0.25014(13) 0.43617(12) 0.16002(13) 0.0284(7) Uani 1 1 d . . . . .
Dy1 Dy 0.25024(2) 0.39908(2) 0.32436(2) 0.01642(15) Uani 1 1 d . . . . .
Mn1 Mn 0.17278(7) 0.32953(7) 0.39481(8) 0.0193(4) Uani 1 1 d . . . . .
Mn2 Mn 0.17520(7) 0.47157(7) 0.21983(8) 0.0208(4) Uani 1 1 d . . . . .
Mn3 Mn 0.32394(7) 0.37619(7) 0.22006(8) 0.0190(4) Uani 1 1 d . . . . .
Mn4 Mn 0.32562(7) 0.42607(7) 0.45754(8) 0.0187(4) Uani 1 1 d . . . . .
N1 N 0.1866(4) 0.2600(4) 0.4230(4) 0.024(2) Uani 1 1 d . . . . .
N2 N 0.1109(4) 0.3097(4) 0.3111(5) 0.026(2) Uani 1 1 d . . . . .
N3 N 0.1078(4) 0.4836(4) 0.2753(5) 0.025(2) Uani 1 1 d . . . . .
N4 N 0.1968(4) 0.5388(4) 0.1984(5) 0.026(2) Uani 1 1 d . . . . .
N5 N 0.3090(4) 0.3236(4) 0.1589(4) 0.024(2) Uani 1 1 d . . . . .
N6 N 0.3923(4) 0.3367(4) 0.2813(4) 0.023(2) Uani 1 1 d . . . . .
N7 N 0.3918(4) 0.4662(4) 0.4209(4) 0.027(2) Uani 1 1 d . . . . .
N8 N 0.3035(4) 0.4761(4) 0.5126(4) 0.024(2) Uani 1 1 d . . . . .
O1 O 0.1159(4) 0.3386(3) 0.4368(4) 0.033(2) Uani 1 1 d . . . . .
O2 O 0.2325(3) 0.3176(3) 0.3565(4) 0.0222(18) Uani 1 1 d . . . . .
O3 O 0.2583(4) 0.1747(4) 0.3369(5) 0.044(3) Uani 1 1 d . . . . .
H3A H 0.2607 0.1838 0.3017 0.053 Uiso 1 1 d R U . . .
O4 O 0.1640(3) 0.3922(3) 0.3518(3) 0.0188(17) Uani 1 1 d . . . . .
O5 O 0.1665(3) 0.4063(3) 0.2538(3) 0.0174(17) Uani 1 1 d . . . . .
O6 O 0.1212(3) 0.4672(3) 0.1514(4) 0.029(2) Uani 1 1 d . . . . .
O7 O 0.2321(3) 0.4799(3) 0.2848(3) 0.0225(18) Uani 1 1 d . . . . .
O8 O 0.2451(5) 0.6211(4) 0.3275(5) 0.060(3) Uani 1 1 d . . . . .
H8A H 0.2481 0.6098 0.3623 0.090 Uiso 1 1 d R U . . .
O9 O 0.3767(3) 0.4060(3) 0.1832(3) 0.029(2) Uani 1 1 d . . . . .
O10 O 0.2671(3) 0.3451(3) 0.2505(3) 0.0236(19) Uani 1 1 d . . . . .
O11 O 0.2586(5) 0.2089(4) 0.2236(5) 0.051(3) Uani 1 1 d . . . . .
H11A H 0.2600 0.1816 0.2050 0.061 Uiso 1 1 d R U . . .
O12 O 0.3326(3) 0.4160(3) 0.2932(3) 0.0181(17) Uani 1 1 d . . . . .
O13 O 0.3359(3) 0.3850(3) 0.3883(3) 0.0179(17) Uani 1 1 d . . . . .
O14 O 0.3780(4) 0.4002(3) 0.5190(4) 0.031(2) Uani 1 1 d . . . . .
O15 O 0.2697(3) 0.4561(3) 0.4035(3) 0.0228(19) Uani 1 1 d . . . . .
O16 O 0.2496(5) 0.5934(4) 0.4401(5) 0.054(3) Uani 1 1 d . . . . .
H16A H 0.2589 0.6189 0.4618 0.065 Uiso 1 1 d R U . . .
O17 O 0.3363(8) 0.2244(6) 0.9775(9) 0.134(7) Uani 1 1 d . U . . .
H17 H 0.3315 0.2446 0.9482 0.161 Uiso 1 1 d R U . . .

loop_
_atom_site_aniso_label
_atom_site_aniso_U_11
_atom_site_aniso_U_22
_atom_site_aniso_U_33
_atom_site_aniso_U_23
_atom_site_aniso_U_13
_atom_site_aniso_U_12
C1 0.036(8) 0.032(7) 0.024(7) -0.001(6) 0.009(6) 0.001(6)
C2 0.033(8) 0.049(9) 0.037(8) 0.002(7) 0.013(7) 0.005(7)
C3 0.025(8) 0.058(10) 0.049(9) 0.009(8) 0.014(7) 0.002(7)
C4 0.045(10) 0.058(10) 0.032(8) 0.002(7) 0.014(7) -0.016(8)
C5 0.049(10) 0.035(8) 0.029(7) -0.002(6) 0.016(7) -0.008(7)
C6 0.019(6) 0.031(7) 0.028(7) 0.001(6) 0.010(5) -0.012(5)
C7 0.032(7) 0.026(7) 0.017(6) -0.002(5) -0.001(5) -0.014(6)
C8 0.021(7) 0.029(7) 0.045(8) 0.002(6) 0.015(6) 0.010(6)
C9 0.009(6) 0.030(7) 0.037(7) 0.008(6) 0.008(5) 0.008(5)
C10 0.028(7) 0.025(7) 0.044(8) -0.009(6) 0.016(6) -0.003(6)
C11 0.015(7) 0.030(7) 0.056(9) 0.003(7) 0.005(6) -0.008(6)
C12 0.029(8) 0.027(7) 0.055(9) -0.018(7) 0.005(7) -0.011(6)
C13 0.036(9) 0.064(11) 0.044(9) -0.016(8) 0.003(7) -0.025(8)
C14 0.0210(15) 0.0257(15) 0.0244(15) -0.0007(12) 0.0051(12) -0.0016(12)
C15 0.0210(15) 0.0257(15) 0.0244(15) -0.0007(12) 0.0051(12) -0.0016(12)
C16 0.011(3) 0.016(3) 0.015(3) 0.0006(19) 0.0054(19) -0.0004(19)
C17 0.026(7) 0.018(6) 0.027(6) 0.000(5) -0.005(5) -0.013(5)
C18 0.0210(15) 0.0257(15) 0.0244(15) -0.0007(12) 0.0051(12) -0.0016(12)
C19 0.0210(15) 0.0257(15) 0.0244(15) -0.0007(12) 0.0051(12) -0.0016(12)
C20 0.015(7) 0.045(8) 0.041(8) -0.007(7) -0.012(6) 0.018(6)
C21 0.017(7) 0.027(7) 0.043(8) 0.000(6) -0.003(6) 0.003(5)
C22 0.021(7) 0.034(7) 0.024(6) 0.011(6) 0.002(5) 0.004(6)
C23 0.030(8) 0.046(9) 0.028(7) 0.011(6) 0.003(6) -0.014(6)
C24 0.041(9) 0.060(10) 0.017(7) 0.002(6) -0.003(6) -0.008(8)
C25 0.038(8) 0.053(9) 0.016(6) 0.016(6) 0.002(6) -0.002(7)
C26 0.044(9) 0.035(8) 0.035(8) 0.011(6) 0.019(7) 0.002(7)
C27 0.017(6) 0.026(7) 0.033(7) 0.007(5) 0.014(5) 0.007(5)
C28 0.022(7) 0.025(7) 0.037(7) 0.005(6) 0.010(6) -0.001(5)
C29 0.027(7) 0.024(7) 0.025(6) 0.001(5) -0.003(5) -0.002(5)
C30 0.018(6) 0.024(7) 0.032(7) -0.001(5) 0.001(5) 0.001(5)
C31 0.039(8) 0.021(7) 0.043(8) 0.003(6) -0.004(7) -0.005(6)
C32 0.011(6) 0.021(6) 0.029(6) 0.002(5) -0.002(5) 0.005(5)
C33 0.007(6) 0.032(7) 0.023(6) 0.004(5) -0.004(5) -0.003(5)
C34 0.026(7) 0.045(9) 0.032(7) 0.009(6) 0.013(6) 0.016(6)
C35 0.027(7) 0.037(8) 0.028(7) 0.005(6) 0.018(6) 0.000(6)
C36 0.031(8) 0.032(7) 0.024(7) -0.007(6) -0.005(6) 0.007(6)
C37 0.025(7) 0.035(7) 0.017(6) -0.001(5) 0.003(5) 0.011(6)
C38 0.038(8) 0.022(7) 0.020(6) 0.003(5) 0.003(6) 0.003(6)
C39 0.017(6) 0.020(6) 0.029(6) 0.001(5) 0.010(5) -0.012(5)
C40 0.024(3) 0.026(3) 0.026(3) 0.0001(19) 0.0057(19) -0.0004(19)
C41 0.045(9) 0.029(7) 0.045(8) -0.012(6) 0.033(7) -0.011(6)
C42 0.030(8) 0.042(8) 0.030(7) -0.015(6) 0.012(6) 0.008(6)
C43 0.027(3) 0.028(3) 0.028(3) -0.0010(19) 0.006(2) 0.0015(19)
C44 0.007(6) 0.041(8) 0.038(7) 0.001(6) 0.010(5) 0.005(5)
C45 0.019(7) 0.036(8) 0.026(7) -0.002(6) 0.004(5) -0.003(6)
C46 0.0210(15) 0.0257(15) 0.0244(15) -0.0007(12) 0.0051(12) -0.0016(12)
C47 0.0210(15) 0.0257(15) 0.0244(15) -0.0007(12) 0.0051(12) -0.0016(12)
C48 0.017(3) 0.018(3) 0.019(3) 0.0007(19) 0.0035(19) 0.0011(19)
C49 0.027(7) 0.035(7) 0.018(6) 0.006(5) -0.007(5) 0.002(6)
C50 0.013(6) 0.037(8) 0.045(8) 0.005(6) 0.004(6) -0.005(6)
C51 0.037(8) 0.030(8) 0.045(8) -0.015(7) 0.007(7) -0.009(6)
C52 0.028(8) 0.039(8) 0.045(8) -0.020(7) 0.018(7) -0.007(6)
C53 0.026(7) 0.020(6) 0.015(6) -0.003(5) -0.002(5) -0.006(5)
C54 0.031(8) 0.042(9) 0.046(9) -0.008(7) 0.003(7) -0.009(7)
C55 0.058(10) 0.042(9) 0.029(8) 0.013(7) -0.016(7) 0.006(8)
C56 0.072(12) 0.059(11) 0.022(7) -0.004(7) -0.004(8) 0.008(9)
C57 0.042(9) 0.055(10) 0.019(7) -0.009(6) 0.004(6) 0.002(7)
C58 0.032(7) 0.021(6) 0.027(7) 0.001(5) 0.005(6) -0.008(5)
C59 0.033(8) 0.027(7) 0.029(7) -0.002(6) 0.015(6) 0.003(6)
C60 0.038(8) 0.024(7) 0.027(7) -0.007(5) 0.011(6) 0.015(6)
C61 0.023(7) 0.032(7) 0.031(7) -0.002(6) 0.002(6) 0.006(6)
C62 0.041(9) 0.038(8) 0.032(7) -0.003(6) 0.004(6) 0.000(7)
Cl1 0.0253(16) 0.0267(16) 0.0269(15) 0.0010(12) 0.0034(13) -0.0009(13)
Cl2 0.0281(17) 0.0313(17) 0.0266(16) 0.0029(13) 0.0072(13) -0.0005(14)
Dy1 0.0096(3) 0.0190(3) 0.0206(3) -0.0016(2) 0.00261(19) -0.0020(2)
Mn1 0.0160(9) 0.0180(9) 0.0252(9) 0.0037(7) 0.0073(7) 0.0019(7)
Mn2 0.0175(9) 0.0233(10) 0.0206(9) 0.0052(8) 0.0009(7) -0.0036(8)
Mn3 0.0158(9) 0.0242(9) 0.0173(9) -0.0054(7) 0.0041(7) -0.0059(7)
Mn4 0.0176(9) 0.0216(9) 0.0176(9) -0.0027(7) 0.0048(7) 0.0036(7)
N1 0.030(6) 0.017(5) 0.024(5) -0.001(4) -0.002(5) -0.004(4)
N2 0.020(6) 0.016(5) 0.046(7) 0.002(5) 0.012(5) 0.002(4)
N3 0.022(6) 0.020(5) 0.033(6) -0.001(4) 0.006(5) 0.001(4)
N4 0.024(6) 0.023(6) 0.033(6) 0.008(5) 0.007(5) -0.002(5)
N5 0.021(6) 0.032(6) 0.020(5) -0.008(4) 0.004(4) -0.005(5)
N6 0.021(5) 0.027(6) 0.023(5) -0.013(4) 0.003(4) -0.004(4)
N7 0.029(6) 0.029(6) 0.024(5) -0.009(5) 0.012(5) -0.010(5)
N8 0.020(5) 0.034(6) 0.020(5) -0.007(4) 0.009(4) -0.007(5)
O1 0.033(5) 0.027(5) 0.044(6) 0.011(4) 0.022(4) 0.003(4)
O2 0.020(4) 0.021(4) 0.027(4) -0.002(4) 0.008(4) 0.003(3)
O3 0.050(7) 0.037(6) 0.051(6) 0.000(5) 0.023(5) 0.014(5)
O4 0.024(4) 0.014(4) 0.015(4) 0.005(3) -0.006(3) -0.001(3)
O5 0.007(4) 0.020(4) 0.027(4) 0.000(3) 0.007(3) 0.003(3)
O6 0.021(5) 0.040(5) 0.026(5) 0.009(4) 0.003(4) -0.007(4)
O7 0.024(5) 0.023(4) 0.018(4) -0.001(3) 0.000(3) -0.010(4)
O8 0.092(10) 0.030(6) 0.051(7) 0.010(5) -0.007(6) -0.003(6)
O9 0.031(5) 0.041(5) 0.017(4) -0.011(4) 0.017(4) -0.014(4)
O10 0.020(4) 0.031(5) 0.017(4) -0.005(4) -0.005(3) -0.015(4)
O11 0.072(8) 0.032(6) 0.051(7) -0.004(5) 0.015(6) -0.007(5)
O12 0.016(4) 0.017(4) 0.017(4) -0.007(3) -0.007(3) 0.001(3)
O13 0.014(4) 0.017(4) 0.026(4) -0.001(3) 0.012(3) 0.001(3)
O14 0.035(5) 0.037(5) 0.022(4) -0.001(4) 0.006(4) 0.011(4)
O15 0.019(4) 0.036(5) 0.014(4) 0.005(4) 0.005(3) 0.009(4)
O16 0.079(8) 0.038(6) 0.041(6) 0.002(5) -0.001(6) 0.016(6)
O17 0.163(14) 0.073(10) 0.143(13) -0.002(10) -0.033(11) -0.049(10)

loop_
_atom_type_symbol
_atom_type_description
_atom_type_scat_dispersion_real
_atom_type_scat_dispersion_imag
_atom_type_scat_source
C C 0.0033 0.0016 'International Tables Vol C Tables 4.2.6.8 and 6.1.1.4'
H H 0.0000 0.0000 'International Tables Vol C Tables 4.2.6.8 and 6.1.1.4'
Cl Cl 0.1484 0.1585 'International Tables Vol C Tables 4.2.6.8 and 6.1.1.4'
Dy Dy -0.1892 4.4098 'International Tables Vol C Tables 4.2.6.8 and 6.1.1.4'
Mn Mn 0.3368 0.7283 'International Tables Vol C Tables 4.2.6.8 and 6.1.1.4'
N N 0.0061 0.0033 'International Tables Vol C Tables 4.2.6.8 and 6.1.1.4'
O O 0.0106 0.0060 'International Tables Vol C Tables 4.2.6.8 and 6.1.1.4'

loop_
_geom_angle_atom_site_label_1
_geom_angle_atom_site_label_2
_geom_angle_atom_site_label_3
_geom_angle
_geom_angle_site_symmetry_1
_geom_angle_site_symmetry_3
_geom_angle_publ_flag
O1 C1 C2 117.5(12) . . ?
O1 C1 C6 123.8(12) . . ?
C2 C1 C6 118.7(12) . . ?
C3 C2 C1 120.4(14) . . ?
C3 C2 H2 119.8 . . ?
C1 C2 H2 119.8 . . ?
C2 C3 C4 120.0(14) . . ?
C2 C3 H3 120.0 . . ?
C4 C3 H3 120.0 . . ?
C5 C4 C3 120.6(14) . . ?
C5 C4 H4 119.7 . . ?
C3 C4 H4 119.7 . . ?
C4 C5 C6 121.1(14) . . ?
C4 C5 H5 119.5 . . ?
C6 C5 H5 119.5 . . ?
C5 C6 C1 119.0(12) . . ?
C5 C6 C7 117.9(12) . . ?
C1 C6 C7 123.0(11) . . ?
N1 C7 C6 125.5(12) . . ?
N1 C7 H7 117.2 . . ?
C6 C7 H7 117.2 . . ?
N1 C8 C10 108.5(10) . . ?
N1 C8 C9 107.0(10) . . ?
C10 C8 C9 112.2(11) . . ?
N1 C8 H8 109.7 . . ?
C10 C8 H8 109.7 . . ?
C9 C8 H8 109.7 . . ?
O2 C9 C8 109.2(9) . . ?
O2 C9 H9A 109.8 . . ?
C8 C9 H9A 109.8 . . ?
O2 C9 H9B 109.8 . . ?
C8 C9 H9B 109.8 . . ?
H9A C9 H9B 108.3 . . ?
O3 C10 C8 110.1(11) . . ?
O3 C10 H10A 109.6 . . ?
C8 C10 H10A 109.6 . . ?
O3 C10 H10B 109.6 . . ?
C8 C10 H10B 109.6 . . ?
H10A C10 H10B 108.2 . . ?
N2 C11 C12 123.6(13) . . ?
N2 C11 H11 118.2 . . ?
C12 C11 H11 118.2 . . ?
C11 C12 C13 118.6(13) . . ?
C11 C12 H12 120.7 . . ?
C13 C12 H12 120.7 . . ?
C12 C13 C14 118.9(14) . . ?
C12 C13 H13 120.6 . . ?
C14 C13 H13 120.6 . . ?
C13 C14 C15 118.8(13) . . ?
C13 C14 H14 120.6 . . ?
C15 C14 H14 120.6 . . ?
N2 C15 C14 122.4(12) . . ?
N2 C15 C16 117.4(10) . . ?
C14 C15 C16 120.1(11) . . ?
O4 C16 O5 108.7(8) . . ?
O4 C16 C15 111.6(9) . . ?
O5 C16 C15 104.7(9) . . ?
O4 C16 C17 105.8(9) . . ?
O5 C16 C17 112.2(9) . . ?
C15 C16 C17 113.9(9) . . ?
O4 C16 Dy1 53.4(5) . . ?
O5 C16 Dy1 55.5(5) . . ?
C15 C16 Dy1 119.3(7) . . ?
C17 C16 Dy1 126.7(7) . . ?
N3 C17 C18 123.4(12) . . ?
N3 C17 C16 114.1(11) . . ?
C18 C17 C16 122.4(10) . . ?
C19 C18 C17 119.9(12) . . ?
C19 C18 H18 120.1 . . ?
C17 C18 H18 120.1 . . ?
C18 C19 C20 116.9(12) . . ?
C18 C19 H19 121.5 . . ?
C20 C19 H19 121.5 . . ?
C21 C20 C19 120.7(12) . . ?
C21 C20 H20 119.6 . . ?
C19 C20 H20 119.6 . . ?
N3 C21 C20 122.3(13) . . ?
N3 C21 H21 118.9 . . ?
C20 C21 H21 118.9 . . ?
O6 C22 C23 118.5(12) . . ?
O6 C22 C27 122.2(11) . . ?
C23 C22 C27 119.3(11) . . ?
C22 C23 C24 121.2(13) . . ?
C22 C23 H23 119.4 . . ?
C24 C23 H23 119.4 . . ?
C25 C24 C23 119.9(12) . . ?
C25 C24 H24 120.1 . . ?
C23 C24 H24 120.1 . . ?
C26 C25 C24 120.2(12) . . ?
C26 C25 H25 119.9 . . ?
C24 C25 H25 119.9 . . ?
C25 C26 C27 121.6(13) . . ?
C25 C26 H26 119.2 . . ?
C27 C26 H26 119.2 . . ?
C22 C27 C28 124.5(11) . . ?
C22 C27 C26 117.8(12) . . ?
C28 C27 C26 117.7(12) . . ?
N4 C28 C27 123.8(12) . . ?
N4 C28 H28 118.1 . . ?
C27 C28 H28 118.1 . . ?
N4 C29 C30 105.8(10) . . ?
N4 C29 C31 108.3(10) . . ?
C30 C29 C31 113.0(11) . . ?
N4 C29 H29 109.9 . . ?
C30 C29 H29 109.9 . . ?
C31 C29 H29 109.9 . . ?
O7 C30 C29 106.5(9) . . ?
O7 C30 H30A 110.4 . . ?
C29 C30 H30A 110.4 . . ?
O7 C30 H30B 110.4 . . ?
C29 C30 H30B 110.4 . . ?
H30A C30 H30B 108.6 . . ?
O8 C31 C29 107.5(12) . . ?
O8 C31 H31A 110.2 . . ?
C29 C31 H31A 110.2 . . ?
O8 C31 H31B 110.2 . . ?
C29 C31 H31B 110.2 . . ?
H31A C31 H31B 108.5 . . ?
O9 C32 C33 117.7(11) . . ?
O9 C32 C37 125.4(11) . . ?
C33 C32 C37 116.8(11) . . ?
C34 C33 C32 121.5(12) . . ?
C34 C33 H33 119.2 . . ?
C32 C33 H33 119.2 . . ?
C35 C34 C33 121.0(13) . . ?
C35 C34 H34 119.5 . . ?
C33 C34 H34 119.5 . . ?
C34 C35 C36 119.3(12) . . ?
C34 C35 H35 120.3 . . ?
C36 C35 H35 120.3 . . ?
C35 C36 C37 120.9(12) . . ?
C35 C36 H36 119.5 . . ?
C37 C36 H36 119.5 . . ?
C36 C37 C32 120.3(12) . . ?
C36 C37 C38 117.4(12) . . ?
C32 C37 C38 122.3(11) . . ?
N5 C38 C37 123.6(12) . . ?
N5 C38 H38 118.2 . . ?
C37 C38 H38 118.2 . . ?
N5 C39 C40 106.8(10) . . ?
N5 C39 C41 106.9(10) . . ?
C40 C39 C41 111.1(10) . . ?
N5 C39 H39 110.6 . . ?
C40 C39 H39 110.6 . . ?
C41 C39 H39 110.6 . . ?
O10 C40 C39 107.2(10) . . ?
O10 C40 H40A 110.3 . . ?
C39 C40 H40A 110.3 . . ?
O10 C40 H40B 110.3 . . ?
C39 C40 H40B 110.3 . . ?
H40A C40 H40B 108.5 . . ?
O11 C41 C39 108.5(11) . . ?
O11 C41 H41A 110.0 . . ?
C39 C41 H41A 110.0 . . ?
O11 C41 H41B 110.0 . . ?
C39 C41 H41B 110.0 . . ?
H41A C41 H41B 108.4 . . ?
N6 C42 C43 122.3(12) . . ?
N6 C42 H42 118.8 . . ?
C43 C42 H42 118.8 . . ?
C44 C43 C42 118.5(12) . . ?
C44 C43 H43 120.7 . . ?
C42 C43 H43 120.7 . . ?
C45 C44 C43 118.7(12) . . ?
C45 C44 H44 120.6 . . ?
C43 C44 H44 120.6 . . ?
C44 C45 C46 120.6(12) . . ?
C44 C45 H45 119.7 . . ?
C46 C45 H45 119.7 . . ?
N6 C46 C45 119.7(11) . . ?
N6 C46 C47 117.3(11) . . ?
C45 C46 C47 123.0(11) . . ?
O12 C47 O13 108.7(9) . . ?
O12 C47 C46 111.8(10) . . ?
O13 C47 C46 107.6(10) . . ?
O12 C47 C48 105.4(9) . . ?
O13 C47 C48 110.8(9) . . ?
C46 C47 C48 112.5(10) . . ?
O12 C47 Dy1 53.2(5) . . ?
O13 C47 Dy1 55.5(5) . . ?
C46 C47 Dy1 125.1(8) . . ?
C48 C47 Dy1 122.4(8) . . ?
N7 C48 C49 122.9(11) . . ?
N7 C48 C47 115.4(10) . . ?
C49 C48 C47 121.7(11) . . ?
C48 C49 C50 119.2(12) . . ?
C48 C49 H49 120.4 . . ?
C50 C49 H49 120.4 . . ?
C51 C50 C49 118.1(13) . . ?
C51 C50 H50 120.9 . . ?
C49 C50 H50 120.9 . . ?
C52 C51 C50 119.0(13) . . ?
C52 C51 H51 120.5 . . ?
C50 C51 H51 120.5 . . ?
C51 C52 N7 124.6(13) . . ?
C51 C52 H52 117.7 . . ?
N7 C52 H52 117.7 . . ?
O14 C53 C54 119.8(12) . . ?
O14 C53 C58 122.2(11) . . ?
C54 C53 C58 118.0(11) . . ?
C55 C54 C53 120.6(14) . . ?
C55 C54 H54 119.7 . . ?
C53 C54 H54 119.7 . . ?
C56 C55 C54 121.7(14) . . ?
C56 C55 H55 119.2 . . ?
C54 C55 H55 119.2 . . ?
C57 C56 C55 119.5(13) . . ?
C57 C56 H56 120.2 . . ?
C55 C56 H56 120.2 . . ?
C56 C57 C58 120.7(14) . . ?
C56 C57 H57 119.6 . . ?
C58 C57 H57 119.6 . . ?
C53 C58 C59 123.7(11) . . ?
C53 C58 C57 119.4(12) . . ?
C59 C58 C57 116.9(12) . . ?
N8 C59 C58 124.8(12) . . ?
N8 C59 H59 117.6 . . ?
C58 C59 H59 117.6 . . ?
N8 C60 C62 109.8(11) . . ?
N8 C60 C61 104.6(9) . . ?
C62 C60 C61 113.9(11) . . ?
N8 C60 H60 109.5 . . ?
C62 C60 H60 109.5 . . ?
C61 C60 H60 109.5 . . ?
O15 C61 C60 107.5(10) . . ?
O15 C61 H61A 110.2 . . ?
C60 C61 H61A 110.2 . . ?
O15 C61 H61B 110.2 . . ?
C60 C61 H61B 110.2 . . ?
H61A C61 H61B 108.5 . . ?
O16 C62 C60 110.7(12) . . ?
O16 C62 H62A 109.5 . . ?
C60 C62 H62A 109.5 . . ?
O16 C62 H62B 109.5 . . ?
C60 C62 H62B 109.5 . . ?
H62A C62 H62B 108.1 . . ?
Mn4 Cl1 Mn1 119.96(12) . . ?
Mn3 Cl2 Mn2 116.22(12) . . ?
O10 Dy1 O15 157.7(3) . . ?
O10 Dy1 O12 67.4(3) . . ?
O15 Dy1 O12 91.9(3) . . ?
O10 Dy1 O7 110.1(3) . . ?
O15 Dy1 O7 72.3(3) . . ?
O12 Dy1 O7 80.1(3) . . ?
O10 Dy1 O4 116.0(3) . . ?
O15 Dy1 O4 85.5(3) . . ?
O12 Dy1 O4 172.9(3) . . ?
O7 Dy1 O4 92.8(3) . . ?
O10 Dy1 O2 73.7(3) . . ?
O15 Dy1 O2 112.7(3) . . ?
O12 Dy1 O2 119.7(3) . . ?
O7 Dy1 O2 158.4(3) . . ?
O4 Dy1 O2 67.4(3) . . ?
O10 Dy1 O13 94.7(3) . . ?
O15 Dy1 O13 66.2(3) . . ?
O12 Dy1 O13 58.1(2) . . ?
O7 Dy1 O13 117.9(3) . . ?
O4 Dy1 O13 126.2(2) . . ?
O2 Dy1 O13 82.2(3) . . ?
O10 Dy1 O5 79.4(3) . . ?
O15 Dy1 O5 119.7(3) . . ?
O12 Dy1 O5 119.5(2) . . ?
O7 Dy1 O5 65.5(3) . . ?
O4 Dy1 O5 56.9(2) . . ?
O2 Dy1 O5 95.2(3) . . ?
O13 Dy1 O5 174.1(3) . . ?
O10 Dy1 C47 79.7(3) . . ?
O15 Dy1 C47 78.1(3) . . ?
O12 Dy1 C47 28.7(3) . . ?
O7 Dy1 C47 99.6(3) . . ?
O4 Dy1 C47 155.3(3) . . ?
O2 Dy1 C47 102.1(3) . . ?
O13 Dy1 C47 29.5(3) . . ?
O5 Dy1 C47 147.8(3) . . ?
O10 Dy1 C16 97.5(3) . . ?
O15 Dy1 C16 104.6(3) . . ?
O12 Dy1 C16 147.8(3) . . ?
O7 Dy1 C16 79.0(3) . . ?
O4 Dy1 C16 28.4(3) . . ?
O2 Dy1 C16 79.4(3) . . ?
O13 Dy1 C16 154.0(3) . . ?
O5 Dy1 C16 28.5(3) . . ?
C47 Dy1 C16 176.3(3) . . ?
O10 Dy1 Mn1 101.6(2) . . ?
O15 Dy1 Mn1 93.0(2) . . ?
O12 Dy1 Mn1 151.83(19) . . ?
O7 Dy1 Mn1 127.7(2) . . ?
O4 Dy1 Mn1 35.21(18) . . ?
O2 Dy1 Mn1 34.10(19) . . ?
O13 Dy1 Mn1 99.07(18) . . ?
O5 Dy1 Mn1 81.45(18) . . ?
C47 Dy1 Mn1 126.8(2) . . ?
C16 Dy1 Mn1 56.0(2) . . ?
O10 Dy1 Mn3 33.5(2) . . ?
O15 Dy1 Mn3 127.2(2) . . ?
O12 Dy1 Mn3 35.44(17) . . ?
O7 Dy1 Mn3 89.5(2) . . ?
O4 Dy1 Mn3 145.96(18) . . ?
O2 Dy1 Mn3 102.2(2) . . ?
O13 Dy1 Mn3 81.47(18) . . ?
O5 Dy1 Mn3 93.92(18) . . ?
C47 Dy1 Mn3 56.2(2) . . ?
C16 Dy1 Mn3 120.3(2) . . ?
Mn1 Dy1 Mn3 134.00(5) . . ?
O1 Mn1 O2 176.2(4) . . ?
O1 Mn1 O4 96.8(4) . . ?
O2 Mn1 O4 86.6(3) . . ?
O1 Mn1 N1 93.5(4) . . ?
O2 Mn1 N1 83.3(4) . . ?
O4 Mn1 N1 167.7(4) . . ?
O1 Mn1 N2 89.4(4) . . ?
O2 Mn1 N2 93.0(4) . . ?
O4 Mn1 N2 77.4(3) . . ?
N1 Mn1 N2 96.1(4) . . ?
O1 Mn1 Cl1 94.3(3) . . ?
O2 Mn1 Cl1 83.8(3) . . ?
O4 Mn1 Cl1 94.0(2) . . ?
N1 Mn1 Cl1 91.9(3) . . ?
N2 Mn1 Cl1 170.9(3) . . ?
O1 Mn1 Dy1 138.0(3) . . ?
O2 Mn1 Dy1 44.6(2) . . ?
O4 Mn1 Dy1 44.7(2) . . ?
N1 Mn1 Dy1 127.1(3) . . ?
N2 Mn1 Dy1 95.5(3) . . ?
Cl1 Mn1 Dy1 76.24(8) . . ?
O6 Mn2 O7 175.2(4) . . ?
O6 Mn2 O5 99.2(4) . . ?
O7 Mn2 O5 85.1(3) . . ?
O6 Mn2 N4 92.4(4) . . ?
O7 Mn2 N4 83.3(4) . . ?
O5 Mn2 N4 168.4(4) . . ?
O6 Mn2 N3 88.4(4) . . ?
O7 Mn2 N3 94.6(4) . . ?
O5 Mn2 N3 76.2(3) . . ?
N4 Mn2 N3 105.7(4) . . ?
O6 Mn2 Cl2 91.3(3) . . ?
O7 Mn2 Cl2 86.5(3) . . ?
O5 Mn2 Cl2 91.3(2) . . ?
N4 Mn2 Cl2 87.0(3) . . ?
N3 Mn2 Cl2 167.3(3) . . ?
O6 Mn2 Dy1 141.2(3) . . ?
O7 Mn2 Dy1 42.4(2) . . ?
O5 Mn2 Dy1 44.6(2) . . ?
N4 Mn2 Dy1 123.9(3) . . ?
N3 Mn2 Dy1 93.7(3) . . ?
Cl2 Mn2 Dy1 78.57(8) . . ?
O9 Mn3 O10 174.9(3) . . ?
O9 Mn3 O12 99.8(3) . . ?
O10 Mn3 O12 84.5(3) . . ?
O9 Mn3 N5 92.7(4) . . ?
O10 Mn3 N5 83.3(4) . . ?
O12 Mn3 N5 165.9(4) . . ?
O9 Mn3 N6 87.5(4) . . ?
O10 Mn3 N6 96.2(4) . . ?
O12 Mn3 N6 76.9(3) . . ?
N5 Mn3 N6 97.4(4) . . ?
O9 Mn3 Cl2 89.7(3) . . ?
O10 Mn3 Cl2 87.2(3) . . ?
O12 Mn3 Cl2 94.1(2) . . ?
N5 Mn3 Cl2 92.4(3) . . ?
N6 Mn3 Cl2 169.9(3) . . ?
O9 Mn3 Dy1 140.7(3) . . ?
O10 Mn3 Dy1 42.6(2) . . ?
O12 Mn3 Dy1 44.1(2) . . ?
N5 Mn3 Dy1 125.4(3) . . ?
N6 Mn3 Dy1 95.9(3) . . ?
Cl2 Mn3 Dy1 80.19(8) . . ?
O15 Mn4 O14 172.9(4) . . ?
O15 Mn4 O13 84.5(3) . . ?
O14 Mn4 O13 102.5(4) . . ?
O15 Mn4 N8 82.2(4) . . ?
O14 Mn4 N8 90.9(4) . . ?
O13 Mn4 N8 166.5(4) . . ?
O15 Mn4 N7 93.9(4) . . ?
O14 Mn4 N7 89.3(4) . . ?
O13 Mn4 N7 76.1(3) . . ?
N8 Mn4 N7 102.7(4) . . ?
O15 Mn4 Cl1 85.2(3) . . ?
O14 Mn4 Cl1 93.0(3) . . ?
O13 Mn4 Cl1 92.2(2) . . ?
N8 Mn4 Cl1 88.8(3) . . ?
N7 Mn4 Cl1 168.3(3) . . ?
O15 Mn4 Dy1 42.5(3) . . ?
O14 Mn4 Dy1 143.4(3) . . ?
O13 Mn4 Dy1 44.9(2) . . ?
N8 Mn4 Dy1 122.8(3) . . ?
N7 Mn4 Dy1 95.8(3) . . ?
Cl1 Mn4 Dy1 75.64(8) . . ?
C7 N1 C8 122.4(11) . . ?
C7 N1 Mn1 123.7(9) . . ?
C8 N1 Mn1 113.8(8) . . ?
C15 N2 C11 117.8(12) . . ?
C15 N2 Mn1 110.4(8) . . ?
C11 N2 Mn1 130.9(9) . . ?
C17 N3 C21 116.7(11) . . ?
C17 N3 Mn2 112.1(8) . . ?
C21 N3 Mn2 131.0(9) . . ?
C28 N4 C29 120.7(10) . . ?
C28 N4 Mn2 126.1(9) . . ?
C29 N4 Mn2 112.5(8) . . ?
C38 N5 C39 120.6(10) . . ?
C38 N5 Mn3 127.4(9) . . ?
C39 N5 Mn3 111.8(7) . . ?
C42 N6 C46 120.1(11) . . ?
C42 N6 Mn3 128.5(8) . . ?
C46 N6 Mn3 111.3(8) . . ?
C48 N7 C52 116.0(11) . . ?
C48 N7 Mn4 113.7(8) . . ?
C52 N7 Mn4 129.9(9) . . ?
C59 N8 C60 118.9(10) . . ?
C59 N8 Mn4 126.9(9) . . ?
C60 N8 Mn4 114.0(7) . . ?
C1 O1 Mn1 125.8(8) . . ?
C9 O2 Mn1 113.9(7) . . ?
C9 O2 Dy1 131.3(7) . . ?
Mn1 O2 Dy1 101.3(3) . . ?
C10 O3 H3A 107.6 . . ?
C16 O4 Mn1 122.9(7) . . ?
C16 O4 Dy1 98.2(6) . . ?
Mn1 O4 Dy1 100.1(3) . . ?
C16 O5 Mn2 123.5(6) . . ?
C16 O5 Dy1 96.0(6) . . ?
Mn2 O5 Dy1 101.1(3) . . ?
C22 O6 Mn2 127.8(8) . . ?
C30 O7 Mn2 116.2(7) . . ?
C30 O7 Dy1 128.1(7) . . ?
Mn2 O7 Dy1 105.1(3) . . ?
C31 O8 H8A 109.8 . . ?
C32 O9 Mn3 128.2(8) . . ?
C40 O10 Mn3 114.5(7) . . ?
C40 O10 Dy1 131.9(7) . . ?
Mn3 O10 Dy1 103.9(3) . . ?
C41 O11 H11A 110.2 . . ?
C47 O12 Mn3 121.8(7) . . ?
C47 O12 Dy1 98.1(6) . . ?
Mn3 O12 Dy1 100.5(3) . . ?
C47 O13 Mn4 122.7(7) . . ?
C47 O13 Dy1 95.0(6) . . ?
Mn4 O13 Dy1 99.5(3) . . ?
C53 O14 Mn4 130.6(8) . . ?
C61 O15 Mn4 115.6(7) . . ?
C61 O15 Dy1 126.0(7) . . ?
Mn4 O15 Dy1 104.7(4) . . ?
C62 O16 H16A 100.2 . . ?

loop_
_geom_bond_atom_site_label_1
_geom_bond_atom_site_label_2
_geom_bond_distance
_geom_bond_site_symmetry_2
_geom_bond_publ_flag
C1 O1 1.318(16) . ?
C1 C2 1.425(19) . ?
C1 C6 1.422(18) . ?
C2 C3 1.37(2) . ?
C2 H2 0.9500 . ?
C3 C4 1.40(2) . ?
C3 H3 0.9500 . ?
C4 C5 1.37(2) . ?
C4 H4 0.9500 . ?
C5 C6 1.400(18) . ?
C5 H5 0.9500 . ?
C6 C7 1.425(18) . ?
C7 N1 1.308(16) . ?
C7 H7 0.9500 . ?
C8 N1 1.489(16) . ?
C8 C10 1.531(18) . ?
C8 C9 1.532(18) . ?
C8 H8 1.0000 . ?
C9 O2 1.434(14) . ?
C9 H9A 0.9900 . ?
C9 H9B 0.9900 . ?
C10 O3 1.398(15) . ?
C10 H10A 0.9900 . ?
C10 H10B 0.9900 . ?
C11 N2 1.343(16) . ?
C11 C12 1.37(2) . ?
C11 H11 0.9500 . ?
C12 C13 1.37(2) . ?
C12 H12 0.9500 . ?
C13 C14 1.386(19) . ?
C13 H13 0.9500 . ?
C14 C15 1.397(17) . ?
C14 H14 0.9500 . ?
C15 N2 1.322(16) . ?
C15 C16 1.535(16) . ?
C16 O4 1.401(12) . ?
C16 O5 1.401(13) . ?
C16 C17 1.536(17) . ?
C16 Dy1 2.916(10) . ?
C17 N3 1.343(15) . ?
C17 C18 1.375(18) . ?
C18 C19 1.372(17) . ?
C18 H18 0.9500 . ?
C19 C20 1.401(19) . ?
C19 H19 0.9500 . ?
C20 C21 1.35(2) . ?
C20 H20 0.9500 . ?
C21 N3 1.366(16) . ?
C21 H21 0.9500 . ?
C22 O6 1.340(14) . ?
C22 C23 1.391(18) . ?
C22 C27 1.424(18) . ?
C23 C24 1.383(18) . ?
C23 H23 0.9500 . ?
C24 C25 1.40(2) . ?
C24 H24 0.9500 . ?
C25 C26 1.36(2) . ?
C25 H25 0.9500 . ?
C26 C27 1.424(18) . ?
C26 H26 0.9500 . ?
C27 C28 1.437(18) . ?
C28 N4 1.284(16) . ?
C28 H28 0.9500 . ?
C29 N4 1.501(15) . ?
C29 C30 1.532(17) . ?
C29 C31 1.530(19) . ?
C29 H29 1.0000 . ?
C30 O7 1.443(14) . ?
C30 H30A 0.9900 . ?
C30 H30B 0.9900 . ?
C31 O8 1.440(17) . ?
C31 H31A 0.9900 . ?
C31 H31B 0.9900 . ?
C32 O9 1.322(14) . ?
C32 C33 1.411(17) . ?
C32 C37 1.415(17) . ?
C33 C34 1.389(17) . ?
C33 H33 0.9500 . ?
C34 C35 1.370(19) . ?
C34 H34 0.9500 . ?
C35 C36 1.382(19) . ?
C35 H35 0.9500 . ?
C36 C37 1.410(17) . ?
C36 H36 0.9500 . ?
C37 C38 1.462(18) . ?
C38 N5 1.287(16) . ?
C38 H38 0.9500 . ?
C39 N5 1.493(15) . ?
C39 C40 1.514(17) . ?
C39 C41 1.555(19) . ?
C39 H39 1.0000 . ?
C40 O10 1.419(14) . ?
C40 H40A 0.9900 . ?
C40 H40B 0.9900 . ?
C41 O11 1.453(16) . ?
C41 H41A 0.9900 . ?
C41 H41B 0.9900 . ?
C42 N6 1.354(16) . ?
C42 C43 1.384(18) . ?
C42 H42 0.9500 . ?
C43 C44 1.380(18) . ?
C43 H43 0.9500 . ?
C44 C45 1.386(18) . ?
C44 H44 0.9500 . ?
C45 C46 1.404(17) . ?
C45 H45 0.9500 . ?
C46 N6 1.333(15) . ?
C46 C47 1.495(17) . ?
C47 O12 1.407(14) . ?
C47 O13 1.433(14) . ?
C47 C48 1.531(16) . ?
C47 Dy1 2.903(12) . ?
C48 N7 1.356(15) . ?
C48 C49 1.376(17) . ?
C49 C50 1.394(18) . ?
C49 H49 0.9500 . ?
C50 C51 1.382(19) . ?
C50 H50 0.9500 . ?
C51 C52 1.35(2) . ?
C51 H51 0.9500 . ?
C52 N7 1.353(16) . ?
C52 H52 0.9500 . ?
C53 O14 1.337(14) . ?
C53 C54 1.398(19) . ?
C53 C58 1.412(18) . ?
C54 C55 1.39(2) . ?
C54 H54 0.9500 . ?
C55 C56 1.37(2) . ?
C55 H55 0.9500 . ?
C56 C57 1.36(2) . ?
C56 H56 0.9500 . ?
C57 C58 1.434(18) . ?
C57 H57 0.9500 . ?
C58 C59 1.430(18) . ?
C59 N8 1.290(16) . ?
C59 H59 0.9500 . ?
C60 N8 1.488(16) . ?
C60 C62 1.496(19) . ?
C60 C61 1.536(17) . ?
C60 H60 1.0000 . ?
C61 O15 1.432(15) . ?
C61 H61A 0.9900 . ?
C61 H61B 0.9900 . ?
C62 O16 1.410(17) . ?
C62 H62A 0.9900 . ?
C62 H62B 0.9900 . ?
Cl1 Mn4 2.667(4) . ?
Cl1 Mn1 2.687(3) . ?
Cl2 Mn3 2.642(4) . ?
Cl2 Mn2 2.686(4) . ?
Dy1 O10 2.314(8) . ?
Dy1 O15 2.346(8) . ?
Dy1 O12 2.348(8) . ?
Dy1 O7 2.357(8) . ?
Dy1 O4 2.365(8) . ?
Dy1 O2 2.369(8) . ?
Dy1 O13 2.402(8) . ?
Dy1 O5 2.415(7) . ?
Dy1 Mn1 3.3082(18) . ?
Dy1 Mn3 3.3198(18) . ?
Mn1 O1 1.870(9) . ?
Mn1 O2 1.891(8) . ?
Mn1 O4 1.937(7) . ?
Mn1 N1 1.981(10) . ?
Mn1 N2 2.298(11) . ?
Mn2 O6 1.878(8) . ?
Mn2 O7 1.878(8) . ?
Mn2 O5 1.939(8) . ?
Mn2 N4 1.966(10) . ?
Mn2 N3 2.307(11) . ?
Mn3 O9 1.869(8) . ?
Mn3 O10 1.888(8) . ?
Mn3 O12 1.958(7) . ?
Mn3 N5 1.970(10) . ?
Mn3 N6 2.270(10) . ?
Mn4 O15 1.876(8) . ?
Mn4 O14 1.875(9) . ?
Mn4 O13 1.979(8) . ?
Mn4 N8 1.983(10) . ?
Mn4 N7 2.260(10) . ?
O3 H3A 0.8498 . ?
O8 H8A 0.8401 . ?
O11 H11A 0.8499 . ?
O16 H16A 0.8500 . ?
O17 H17 0.8500 . ?

loop_
_geom_torsion_atom_site_label_1
_geom_torsion_atom_site_label_2
_geom_torsion_atom_site_label_3
_geom_torsion_atom_site_label_4
_geom_torsion
_geom_torsion_site_symmetry_1
_geom_torsion_site_symmetry_2
_geom_torsion_site_symmetry_3
_geom_torsion_site_symmetry_4
_geom_torsion_publ_flag
O1 C1 C2 C3 179.9(13) . . . . ?
C6 C1 C2 C3 -1(2) . . . . ?
C1 C2 C3 C4 2(2) . . . . ?
C2 C3 C4 C5 0(2) . . . . ?
C3 C4 C5 C6 -3(2) . . . . ?
C4 C5 C6 C1 4(2) . . . . ?
C4 C5 C6 C7 -172.2(12) . . . . ?
O1 C1 C6 C5 177.1(12) . . . . ?
C2 C1 C6 C5 -2.1(19) . . . . ?
O1 C1 C6 C7 -7(2) . . . . ?
C2 C1 C6 C7 174.2(12) . . . . ?
C5 C6 C7 N1 167.8(12) . . . . ?
C1 C6 C7 N1 -8.5(19) . . . . ?
N1 C8 C9 O2 -34.5(14) . . . . ?
C10 C8 C9 O2 84.3(12) . . . . ?
N1 C8 C10 O3 -175.7(10) . . . . ?
C9 C8 C10 O3 66.3(14) . . . . ?
N2 C11 C12 C13 0(2) . . . . ?
C11 C12 C13 C14 -1(2) . . . . ?
C12 C13 C14 C15 1(2) . . . . ?
C13 C14 C15 N2 -1(2) . . . . ?
C13 C14 C15 C16 174.6(12) . . . . ?
N2 C15 C16 O4 1.7(15) . . . . ?
C14 C15 C16 O4 -174.5(10) . . . . ?
N2 C15 C16 O5 119.1(11) . . . . ?
C14 C15 C16 O5 -57.1(13) . . . . ?
N2 C15 C16 C17 -118.0(12) . . . . ?
C14 C15 C16 C17 65.8(14) . . . . ?
N2 C15 C16 Dy1 60.8(13) . . . . ?
C14 C15 C16 Dy1 -115.4(11) . . . . ?
O4 C16 C17 N3 103.0(11) . . . . ?
O5 C16 C17 N3 -15.5(13) . . . . ?
C15 C16 C17 N3 -134.1(10) . . . . ?
Dy1 C16 C17 N3 47.2(13) . . . . ?
O4 C16 C17 C18 -73.6(13) . . . . ?
O5 C16 C17 C18 168.0(10) . . . . ?
C15 C16 C17 C18 49.4(15) . . . . ?
Dy1 C16 C17 C18 -129.4(10) . . . . ?
N3 C17 C18 C19 -3.9(18) . . . . ?
C16 C17 C18 C19 172.3(11) . . . . ?
C17 C18 C19 C20 1.3(17) . . . . ?
C18 C19 C20 C21 1.5(18) . . . . ?
C19 C20 C21 N3 -2.1(19) . . . . ?
O6 C22 C23 C24 179.4(13) . . . . ?
C27 C22 C23 C24 -3(2) . . . . ?
C22 C23 C24 C25 3(2) . . . . ?
C23 C24 C25 C26 -3(2) . . . . ?
C24 C25 C26 C27 1(2) . . . . ?
O6 C22 C27 C28 -3(2) . . . . ?
C23 C22 C27 C28 179.9(13) . . . . ?
O6 C22 C27 C26 179.3(12) . . . . ?
C23 C22 C27 C26 1.9(19) . . . . ?
C25 C26 C27 C22 -1(2) . . . . ?
C25 C26 C27 C28 -179.2(13) . . . . ?
C22 C27 C28 N4 4(2) . . . . ?
C26 C27 C28 N4 -178.1(12) . . . . ?
N4 C29 C30 O7 -41.3(13) . . . . ?
C31 C29 C30 O7 77.0(12) . . . . ?
N4 C29 C31 O8 -170.4(10) . . . . ?
C30 C29 C31 O8 72.6(13) . . . . ?
O9 C32 C33 C34 178.0(11) . . . . ?
C37 C32 C33 C34 -1.6(17) . . . . ?
C32 C33 C34 C35 2.6(19) . . . . ?
C33 C34 C35 C36 -2(2) . . . . ?
C34 C35 C36 C37 0(2) . . . . ?
C35 C36 C37 C32 1.0(19) . . . . ?
C35 C36 C37 C38 -179.6(12) . . . . ?
O9 C32 C37 C36 -179.8(11) . . . . ?
C33 C32 C37 C36 -0.2(17) . . . . ?
O9 C32 C37 C38 0.8(19) . . . . ?
C33 C32 C37 C38 -179.6(11) . . . . ?
C36 C37 C38 N5 179.1(12) . . . . ?
C32 C37 C38 N5 -1.6(19) . . . . ?
N5 C39 C40 O10 -41.6(12) . . . . ?
C41 C39 C40 O10 74.6(12) . . . . ?
N5 C39 C41 O11 178.2(10) . . . . ?
C40 C39 C41 O11 62.1(13) . . . . ?
N6 C42 C43 C44 1(2) . . . . ?
C42 C43 C44 C45 0.8(19) . . . . ?
C43 C44 C45 C46 -1.0(19) . . . . ?
C44 C45 C46 N6 -0.3(19) . . . . ?
C44 C45 C46 C47 -178.6(12) . . . . ?
N6 C46 C47 O12 -9.1(15) . . . . ?
C45 C46 C47 O12 169.2(11) . . . . ?
N6 C46 C47 O13 110.2(12) . . . . ?
C45 C46 C47 O13 -71.5(14) . . . . ?
N6 C46 C47 C48 -127.5(11) . . . . ?
C45 C46 C47 C48 50.8(16) . . . . ?
N6 C46 C47 Dy1 50.4(14) . . . . ?
C45 C46 C47 Dy1 -131.3(11) . . . . ?
O12 C47 C48 N7 115.3(11) . . . . ?
O13 C47 C48 N7 -2.1(14) . . . . ?
C46 C47 C48 N7 -122.5(11) . . . . ?
Dy1 C47 C48 N7 59.5(12) . . . . ?
O12 C47 C48 C49 -62.7(14) . . . . ?
O13 C47 C48 C49 179.9(10) . . . . ?
C46 C47 C48 C49 59.4(15) . . . . ?
Dy1 C47 C48 C49 -118.5(11) . . . . ?
N7 C48 C49 C50 2.0(18) . . . . ?
C47 C48 C49 C50 179.9(11) . . . . ?
C48 C49 C50 C51 -0.1(19) . . . . ?
C49 C50 C51 C52 -2(2) . . . . ?
C50 C51 C52 N7 3(2) . . . . ?
O14 C53 C54 C55 -179.1(13) . . . . ?
C58 C53 C54 C55 3(2) . . . . ?
C53 C54 C55 C56 -1(2) . . . . ?
C54 C55 C56 C57 -1(3) . . . . ?
C55 C56 C57 C58 2(3) . . . . ?
O14 C53 C58 C59 -0.6(19) . . . . ?
C54 C53 C58 C59 177.1(12) . . . . ?
O14 C53 C58 C57 -180.0(12) . . . . ?
C54 C53 C58 C57 -2.3(19) . . . . ?
C56 C57 C58 C53 0(2) . . . . ?
C56 C57 C58 C59 -179.8(15) . . . . ?
C53 C58 C59 N8 2(2) . . . . ?
C57 C58 C59 N8 -178.3(13) . . . . ?
N8 C60 C61 O15 -40.9(13) . . . . ?
C62 C60 C61 O15 78.9(13) . . . . ?
N8 C60 C62 O16 -179.3(10) . . . . ?
C61 C60 C62 O16 63.8(15) . . . . ?
C6 C7 N1 C8 -171.4(11) . . . . ?
C6 C7 N1 Mn1 3.9(16) . . . . ?
C10 C8 N1 C7 71.3(15) . . . . ?
C9 C8 N1 C7 -167.5(11) . . . . ?
C10 C8 N1 Mn1 -104.4(10) . . . . ?
C9 C8 N1 Mn1 16.8(12) . . . . ?
C14 C15 N2 C11 0.9(18) . . . . ?
C16 C15 N2 C11 -175.2(11) . . . . ?
C14 C15 N2 Mn1 171.1(10) . . . . ?
C16 C15 N2 Mn1 -5.0(13) . . . . ?
C12 C11 N2 C15 0(2) . . . . ?
C12 C11 N2 Mn1 -168.1(10) . . . . ?
C18 C17 N3 C21 3.3(18) . . . . ?
C16 C17 N3 C21 -173.2(10) . . . . ?
C18 C17 N3 Mn2 -172.0(9) . . . . ?
C16 C17 N3 Mn2 11.5(12) . . . . ?
C20 C21 N3 C17 -0.3(18) . . . . ?
C20 C21 N3 Mn2 174.0(9) . . . . ?
C27 C28 N4 C29 178.9(11) . . . . ?
C27 C28 N4 Mn2 9.5(18) . . . . ?
C30 C29 N4 C28 -140.2(12) . . . . ?
C31 C29 N4 C28 98.3(14) . . . . ?
C30 C29 N4 Mn2 30.6(12) . . . . ?
C31 C29 N4 Mn2 -90.9(10) . . . . ?
C37 C38 N5 C39 -179.7(11) . . . . ?
C37 C38 N5 Mn3 5.0(19) . . . . ?
C40 C39 N5 C38 -149.3(11) . . . . ?
C41 C39 N5 C38 91.7(13) . . . . ?
C40 C39 N5 Mn3 26.6(11) . . . . ?
C41 C39 N5 Mn3 -92.4(10) . . . . ?
C43 C42 N6 C46 -2(2) . . . . ?
C43 C42 N6 Mn3 173.1(10) . . . . ?
C45 C46 N6 C42 1.9(18) . . . . ?
C47 C46 N6 C42 -179.7(12) . . . . ?
C45 C46 N6 Mn3 -174.1(9) . . . . ?
C47 C46 N6 Mn3 4.2(13) . . . . ?
C49 C48 N7 C52 -1.5(18) . . . . ?
C47 C48 N7 C52 -179.5(11) . . . . ?
C49 C48 N7 Mn4 172.0(9) . . . . ?
C47 C48 N7 Mn4 -6.0(13) . . . . ?
C51 C52 N7 C48 -1(2) . . . . ?
C51 C52 N7 Mn4 -173.2(11) . . . . ?
C58 C59 N8 C60 179.4(12) . . . . ?
C58 C59 N8 Mn4 4.2(19) . . . . ?
C62 C60 N8 C59 88.7(14) . . . . ?
C61 C60 N8 C59 -148.7(11) . . . . ?
C62 C60 N8 Mn4 -95.5(10) . . . . ?
C61 C60 N8 Mn4 27.1(12) . . . . ?
C2 C1 O1 Mn1 -155.6(10) . . . . ?
C6 C1 O1 Mn1 25.2(18) . . . . ?
O4 Mn1 O1 C1 150.0(10) . . . . ?
N1 Mn1 O1 C1 -23.3(11) . . . . ?
N2 Mn1 O1 C1 72.8(11) . . . . ?
Cl1 Mn1 O1 C1 -115.5(10) . . . . ?
Dy1 Mn1 O1 C1 170.4(8) . . . . ?
C8 C9 O2 Mn1 39.3(12) . . . . ?
C8 C9 O2 Dy1 171.7(7) . . . . ?
O4 Mn1 O2 C9 163.2(8) . . . . ?
N1 Mn1 O2 C9 -23.9(8) . . . . ?
N2 Mn1 O2 C9 -119.6(8) . . . . ?
Cl1 Mn1 O2 C9 68.8(7) . . . . ?
Dy1 Mn1 O2 C9 145.6(9) . . . . ?
O4 Mn1 O2 Dy1 17.6(3) . . . . ?
N1 Mn1 O2 Dy1 -169.4(4) . . . . ?
N2 Mn1 O2 Dy1 94.8(4) . . . . ?
Cl1 Mn1 O2 Dy1 -76.7(3) . . . . ?
O5 C16 O4 Mn1 -111.4(8) . . . . ?
C15 C16 O4 Mn1 3.6(12) . . . . ?
C17 C16 O4 Mn1 128.0(8) . . . . ?
Dy1 C16 O4 Mn1 -107.7(7) . . . . ?
O5 C16 O4 Dy1 -3.7(8) . . . . ?
C15 C16 O4 Dy1 111.2(8) . . . . ?
C17 C16 O4 Dy1 -124.3(7) . . . . ?
O4 C16 O5 Mn2 -103.9(8) . . . . ?
C15 C16 O5 Mn2 136.7(7) . . . . ?
C17 C16 O5 Mn2 12.7(12) . . . . ?
Dy1 C16 O5 Mn2 -107.5(6) . . . . ?
O4 C16 O5 Dy1 3.6(8) . . . . ?
C15 C16 O5 Dy1 -115.7(7) . . . . ?
C17 C16 O5 Dy1 120.2(8) . . . . ?
C23 C22 O6 Mn2 165.0(10) . . . . ?
C27 C22 O6 Mn2 -12.4(18) . . . . ?
O5 Mn2 O6 C22 -159.8(10) . . . . ?
N4 Mn2 O6 C22 18.8(11) . . . . ?
N3 Mn2 O6 C22 124.4(11) . . . . ?
Cl2 Mn2 O6 C22 -68.2(10) . . . . ?
Dy1 Mn2 O6 C22 -141.6(9) . . . . ?
C29 C30 O7 Mn2 37.2(12) . . . . ?
C29 C30 O7 Dy1 176.3(7) . . . . ?
O5 Mn2 O7 C30 162.6(8) . . . . ?
N4 Mn2 O7 C30 -16.5(8) . . . . ?
N3 Mn2 O7 C30 -121.7(8) . . . . ?
Cl2 Mn2 O7 C30 70.9(8) . . . . ?
Dy1 Mn2 O7 C30 147.7(10) . . . . ?
O5 Mn2 O7 Dy1 14.8(3) . . . . ?
N4 Mn2 O7 Dy1 -164.2(4) . . . . ?
N3 Mn2 O7 Dy1 90.5(4) . . . . ?
Cl2 Mn2 O7 Dy1 -76.8(3) . . . . ?
C33 C32 O9 Mn3 176.5(8) . . . . ?
C37 C32 O9 Mn3 -3.9(17) . . . . ?
O12 Mn3 O9 C32 178.9(10) . . . . ?
N5 Mn3 O9 C32 5.3(10) . . . . ?
N6 Mn3 O9 C32 102.6(10) . . . . ?
Cl2 Mn3 O9 C32 -87.1(10) . . . . ?
Dy1 Mn3 O9 C32 -161.1(8) . . . . ?
C39 C40 O10 Mn3 40.6(11) . . . . ?
C39 C40 O10 Dy1 -179.5(7) . . . . ?
O12 Mn3 O10 C40 166.3(8) . . . . ?
N5 Mn3 O10 C40 -20.8(8) . . . . ?
N6 Mn3 O10 C40 -117.6(8) . . . . ?
Cl2 Mn3 O10 C40 71.9(8) . . . . ?
Dy1 Mn3 O10 C40 150.4(9) . . . . ?
O12 Mn3 O10 Dy1 15.8(3) . . . . ?
N5 Mn3 O10 Dy1 -171.2(4) . . . . ?
N6 Mn3 O10 Dy1 92.0(4) . . . . ?
Cl2 Mn3 O10 Dy1 -78.5(3) . . . . ?
O13 C47 O12 Mn3 -108.2(9) . . . . ?
C46 C47 O12 Mn3 10.5(13) . . . . ?
C48 C47 O12 Mn3 133.0(8) . . . . ?
Dy1 C47 O12 Mn3 -107.8(7) . . . . ?
O13 C47 O12 Dy1 -0.4(9) . . . . ?
C46 C47 O12 Dy1 118.3(9) . . . . ?
C48 C47 O12 Dy1 -119.2(8) . . . . ?
O12 C47 O13 Mn4 -104.3(9) . . . . ?
C46 C47 O13 Mn4 134.4(8) . . . . ?
C48 C47 O13 Mn4 11.1(12) . . . . ?
Dy1 C47 O13 Mn4 -104.7(6) . . . . ?
O12 C47 O13 Dy1 0.4(9) . . . . ?
C46 C47 O13 Dy1 -120.9(8) . . . . ?
C48 C47 O13 Dy1 115.8(8) . . . . ?
C54 C53 O14 Mn4 174.1(9) . . . . ?
C58 C53 O14 Mn4 -8.3(18) . . . . ?
O13 Mn4 O14 C53 -170.8(10) . . . . ?
N8 Mn4 O14 C53 10.9(11) . . . . ?
N7 Mn4 O14 C53 113.6(11) . . . . ?
Cl1 Mn4 O14 C53 -77.9(11) . . . . ?
Dy1 Mn4 O14 C53 -147.6(8) . . . . ?
C60 C61 O15 Mn4 40.4(12) . . . . ?
C60 C61 O15 Dy1 174.6(7) . . . . ?
O13 Mn4 O15 C61 161.9(9) . . . . ?
N8 Mn4 O15 C61 -20.1(8) . . . . ?
N7 Mn4 O15 C61 -122.4(8) . . . . ?
Cl1 Mn4 O15 C61 69.3(8) . . . . ?
Dy1 Mn4 O15 C61 143.2(10) . . . . ?
O13 Mn4 O15 Dy1 18.8(3) . . . . ?
N8 Mn4 O15 Dy1 -163.3(4) . . . . ?
N7 Mn4 O15 Dy1 94.4(4) . . . . ?
Cl1 Mn4 O15 Dy1 -73.9(3) . . . . ?
